data_4303451
loop_
_publ_author_name
'Shohei Tashiro'
'Ai Minoda'
'Mihoko Yamada'
'Mitsuhiko Shionoya'

_publ_contact_author_address
;
Department of Chemistry
The University of Tokyo
Graduate School of Science
7-3-1, Hongo
Bunkyo-ku
Tokyo
113-0033
;
_publ_contact_author_email ' shionoya@chem.s.u-tokyo.ac.jp '
_publ_contact_author_fax ' 81-3-5841-8061 '
_publ_contact_author_name ' Prof Mitsuhiko Shionoya '
_publ_contact_author_phone ' 81-3-5841-8061 '
_publ_section_title
;
One-Pot, Template Syntheses of a New Class of Metallomacrocycles with a
Tetraoxime Cyclic Skeleton
;
_journal_name_full 'Inorganic Chemistry'
_journal_page_first 10093
_journal_page_last 10101
_journal_paper_doi 10.1021/ic900993j
_journal_volume 48
_journal_year 2009
_chemical_formula_moiety 'C16 H20 Ag2 F6 N4 O8 '
_chemical_formula_sum 'C16 H20 Ag2 F6 N4 O8'
_chemical_formula_weight 726.08
_space_group_IT_number 14
_symmetry_cell_setting monoclinic
_symmetry_Int_Tables_number 14
_symmetry_space_group_name_Hall '-P 2ybc'
_symmetry_space_group_name_H-M 'P 1 21/c 1'
_cell_angle_alpha 90.0000
_cell_angle_beta 117.297(3)
_cell_angle_gamma 90.0000
_cell_formula_units_Z 2
_cell_length_a 7.7688(8)
_cell_length_b 19.714(2)
_cell_length_c 8.2951(11)
_cell_measurement_reflns_used 8070
_cell_measurement_temperature 93.1
_cell_measurement_theta_max 27.5
_cell_measurement_theta_min 3.1
_cell_volume 1129.0(2)
_computing_cell_refinement 'PROCESS-AUTO (Rigaku, 1998)'
_computing_data_collection 'PROCESS-AUTO (Rigaku, 1998)'
_computing_data_reduction 'CrystalStructure (Rigaku & RAC 2007)'
_computing_molecular_graphics 'ORTEP (Johnson, 1976)'
_computing_publication_material 'CrystalStructure (Rigaku & RAC 2007)'
_computing_structure_refinement 'SHELXL97 (Sheldrick, 1997)'
_computing_structure_solution 'SIR92 (Burla, 1994)'
_diffrn_detector_area_resol_mean 10.00
_diffrn_measured_fraction_theta_full 0.998
_diffrn_measured_fraction_theta_max 0.998
_diffrn_measurement_device_type 'Rigaku RAXIS-RAPID'
_diffrn_measurement_method \w
_diffrn_radiation_type 'Mo K\a'
_diffrn_radiation_wavelength 0.71075
_diffrn_reflns_av_R_equivalents 0.062
_diffrn_reflns_limit_h_max 10
_diffrn_reflns_limit_h_min -9
_diffrn_reflns_limit_k_max 25
_diffrn_reflns_limit_k_min -25
_diffrn_reflns_limit_l_max 10
_diffrn_reflns_limit_l_min -10
_diffrn_reflns_number 10898
_diffrn_reflns_theta_full 27.47
_diffrn_reflns_theta_max 27.47
_exptl_absorpt_coefficient_mu 1.831
_exptl_absorpt_correction_T_max 0.833
_exptl_absorpt_correction_T_min 0.512
_exptl_absorpt_correction_type multi-scan
_exptl_absorpt_process_details
;
    Higashi, T. (1995). Program for Absorption Correction.
    Rigaku Corporation, Tokyo, Japan.
;
_exptl_crystal_colour colorless
_exptl_crystal_density_diffrn 2.136
_exptl_crystal_density_method 'not measured'
_exptl_crystal_description platelet
_exptl_crystal_F_000 712.00
_exptl_crystal_size_max 0.28
_exptl_crystal_size_mid 0.20
_exptl_crystal_size_min 0.10
_refine_diff_density_max 1.21
_refine_diff_density_min -1.41
_refine_ls_extinction_method none
_refine_ls_goodness_of_fit_ref 1.173
_refine_ls_hydrogen_treatment constr
_refine_ls_number_parameters 165
_refine_ls_number_reflns 2579
_refine_ls_R_factor_gt 0.0480
_refine_ls_shift/su_max 0.0010
_refine_ls_structure_factor_coef Fsqd
_refine_ls_weighting_details 'w = 1/[\s^2^(Fo^2^)+(0.0049P)^2^+8.3660P] where P=(Fo^2^+2Fc^2^)/3'
_refine_ls_weighting_scheme calc
_refine_ls_wR_factor_ref 0.1190
_reflns_number_gt 2157
_reflns_number_total 2579
_reflns_threshold_expression F^2^>2.0\s(F^2^)
_cod_data_source_file ic900993j_si_002_9.cif
_cod_data_source_block '_Ag2tetraoxime'
_cod_original_cell_volume 1128.9(2)
_cod_original_formula_sum 'C16 H20 Ag2 F6 N4 O8 '
_cod_database_code 4303451

loop_
_symmetry_equiv_pos_site_id
_symmetry_equiv_pos_as_xyz
1 +X,+Y,+Z
2 -X,1/2+Y,1/2-Z
3 -X,-Y,-Z
4 +X,1/2-Y,1/2+Z

loop_
_atom_site_label
_atom_site_type_symbol
_atom_site_fract_x
_atom_site_fract_y
_atom_site_fract_z
_atom_site_U_iso_or_equiv
_atom_site_adp_type
_atom_site_occupancy
_atom_site_symmetry_multiplicity
_atom_site_calc_flag
_atom_site_refinement_flags
_atom_site_disorder_assembly
_atom_site_disorder_group
Ag(1) Ag 0.71499(6) 0.48784(2) 0.71923(6) 0.02648(15) Uani 1.00 1 d . . .
O(1) O 0.5085(5) 0.3452(2) 0.6338(5) 0.0261(8) Uani 1.00 1 d . . .
O(2) O 0.5991(5) 0.4601(2) 0.2243(4) 0.0256(8) Uani 1.00 1 d . . .
N(1) N 0.4859(6) 0.4130(2) 0.6807(6) 0.0226(9) Uani 1.00 1 d . . .
N(2) N 0.6721(6) 0.4313(2) 0.4015(5) 0.0242(10) Uani 1.00 1 d . . .
C(1) C 0.6621(8) 0.3421(2) 0.5832(7) 0.0259(11) Uani 1.00 1 d . . .
H(1A) H 0.6999 0.2942 0.5820 0.031 Uiso 1.00 1 c R . .
H(1B) H 0.7765 0.3668 0.6738 0.031 Uiso 1.00 1 c R . .
C(2) C 0.5987(7) 0.3729(2) 0.3982(7) 0.0216(10) Uani 1.00 1 d . . .
C(3) C 0.4576(8) 0.3342(3) 0.2377(7) 0.0271(12) Uani 1.00 1 d . . .
H(3A) H 0.3959 0.3648 0.1336 0.033 Uiso 1.00 1 c R . .
H(3B) H 0.3584 0.3142 0.2651 0.033 Uiso 1.00 1 c R . .
H(3C) H 0.5255 0.2980 0.2088 0.033 Uiso 1.00 1 c R . .
C(4) C 0.7148(8) 0.5173(2) 0.2320(7) 0.0234(11) Uani 1.00 1 d . . .
H(4A) H 0.7077 0.5236 0.1106 0.028 Uiso 1.00 1 c R . .
H(4B) H 0.8513 0.5069 0.3177 0.028 Uiso 1.00 1 c R . .
C(5) C 0.6614(7) 0.5832(2) 0.2883(6) 0.0216(11) Uani 1.00 1 d . . .
C(6) C 0.7909(8) 0.6417(3) 0.3027(8) 0.0284(12) Uani 1.00 1 d . . .
H(6A) H 0.8650 0.6310 0.2371 0.034 Uiso 1.00 1 c R . .
H(6B) H 0.8804 0.6501 0.4307 0.034 Uiso 1.00 1 c R . .
H(6C) H 0.7122 0.6823 0.2499 0.034 Uiso 1.00 1 c R . .
F(1) F 1.0794(6) 0.7113(2) 1.0147(5) 0.0461(10) Uani 1.00 1 d . . .
F(2) F 1.0193(8) 0.7000(2) 0.7393(5) 0.0688(16) Uani 1.00 1 d . . .
F(3) F 1.2729(6) 0.6557(2) 0.9514(7) 0.0533(11) Uani 1.00 1 d . . .
O(3) O 0.8914(5) 0.5756(2) 0.7303(5) 0.0269(8) Uani 1.00 1 d . . .
O(4) O 0.9838(5) 0.5812(2) 1.0305(5) 0.0275(8) Uani 1.00 1 d . . .
C(7) C 0.9764(8) 0.6015(2) 0.8872(7) 0.0226(11) Uani 1.00 1 d . . .
C(8) C 1.0855(8) 0.6672(3) 0.8967(7) 0.0264(12) Uani 1.00 1 d . . .

loop_
_atom_site_aniso_label
_atom_site_aniso_U_11
_atom_site_aniso_U_22
_atom_site_aniso_U_33
_atom_site_aniso_U_12
_atom_site_aniso_U_13
_atom_site_aniso_U_23
Ag(1) 0.0278(2) 0.0256(2) 0.0263(2) -0.00380(18) 0.01266(18) -0.00191(17)
O(1) 0.033(2) 0.024(2) 0.029(2) -0.0005(16) 0.0207(18) -0.0024(15)
O(2) 0.034(2) 0.024(2) 0.0172(18) -0.0015(17) 0.0108(16) 0.0007(14)
N(1) 0.031(2) 0.019(2) 0.017(2) 0.0043(19) 0.0113(19) -0.0005(16)
N(2) 0.029(2) 0.029(2) 0.014(2) 0.006(2) 0.0098(18) 0.0015(17)
C(1) 0.032(2) 0.022(2) 0.028(2) 0.006(2) 0.017(2) 0.003(2)
C(2) 0.023(2) 0.025(2) 0.017(2) 0.003(2) 0.009(2) 0.000(2)
C(3) 0.030(2) 0.028(3) 0.024(2) -0.004(2) 0.013(2) -0.004(2)
C(4) 0.028(2) 0.024(2) 0.021(2) 0.003(2) 0.013(2) 0.002(2)
C(5) 0.027(2) 0.024(2) 0.012(2) 0.001(2) 0.007(2) 0.0023(19)
C(6) 0.032(3) 0.031(3) 0.028(3) -0.008(2) 0.018(2) -0.002(2)
F(1) 0.070(2) 0.030(2) 0.052(2) -0.0098(19) 0.040(2) -0.0141(17)
F(2) 0.106(3) 0.055(2) 0.020(2) -0.044(2) 0.008(2) 0.0073(17)
F(3) 0.038(2) 0.045(2) 0.085(3) -0.0095(18) 0.035(2) -0.005(2)
O(3) 0.030(2) 0.030(2) 0.0171(18) -0.0009(17) 0.0078(16) -0.0027(15)
O(4) 0.033(2) 0.031(2) 0.0202(19) -0.0005(17) 0.0138(17) 0.0010(15)
C(7) 0.027(2) 0.025(2) 0.017(2) 0.002(2) 0.011(2) 0.0017(19)
C(8) 0.034(3) 0.031(3) 0.013(2) -0.004(2) 0.010(2) -0.002(2)

loop_
_atom_type_symbol
_atom_type_description
_atom_type_scat_dispersion_real
_atom_type_scat_dispersion_imag
_atom_type_scat_source
C C 0.003 0.002
;
International Tables for Crystallography
(1992, Vol. C, Tables 4.2.6.8 and 6.1.1.4)
;
H H 0.000 0.000
;
International Tables for Crystallography
(1992, Vol. C, Table 6.1.1.4)
;
O O 0.011 0.006
;
International Tables for Crystallography
(1992, Vol. C, Tables 4.2.6.8 and 6.1.1.4)
;
N N 0.006 0.003
;
International Tables for Crystallography
(1992, Vol. C, Tables 4.2.6.8 and 6.1.1.4)
;
F F 0.017 0.010
;
International Tables for Crystallography
(1992, Vol. C, Tables 4.2.6.8 and 6.1.1.4)
;
Ag Ag -0.897 1.101
;
International Tables for Crystallography
(1992, Vol. C, Tables 4.2.6.8 and 6.1.1.4)
;

loop_
_geom_angle_atom_site_label_1
_geom_angle_atom_site_label_2
_geom_angle_atom_site_label_3
_geom_angle
_geom_angle_publ_flag
_geom_angle_site_symmetry_1
_geom_angle_site_symmetry_2
_geom_angle_site_symmetry_3
N(1) Ag(1) O(3) 168.42(15) yes . . .
N(1) O(1) C(1) 110.0(4) yes . . .
N(2) O(2) C(4) 108.9(3) yes . . .
Ag(1) N(1) O(1) 118.2(3) yes . . .
Ag(1) N(1) C(5) 131.4(3) yes . . 3_666
O(1) N(1) C(5) 109.9(4) yes . . 3_666
O(2) N(2) C(2) 111.9(3) yes . . .
O(1) C(1) C(2) 110.7(4) yes . . .
N(2) C(2) C(1) 114.0(4) yes . . .
N(2) C(2) C(3) 128.2(5) yes . . .
C(1) C(2) C(3) 117.7(5) yes . . .
O(2) C(4) C(5) 116.1(5) yes . . .
N(1) C(5) C(4) 120.7(5) yes 3_666 . .
N(1) C(5) C(6) 124.5(5) yes 3_666 . .
C(4) C(5) C(6) 114.8(5) yes . . .
Ag(1) O(3) C(7) 112.6(4) yes . . .
O(3) C(7) O(4) 129.3(5) yes . . .
O(3) C(7) C(8) 114.2(5) yes . . .
O(4) C(7) C(8) 116.5(4) yes . . .
F(1) C(8) F(2) 106.1(4) yes . . .
F(1) C(8) F(3) 105.3(4) yes . . .
F(1) C(8) C(7) 112.8(6) yes . . .
F(2) C(8) F(3) 106.7(6) yes . . .
F(2) C(8) C(7) 113.9(4) yes . . .
F(3) C(8) C(7) 111.4(4) yes . . .
O(1) C(1) H(1A) 109.5 no . . .
O(1) C(1) H(1B) 109.5 no . . .
H(1A) C(1) H(1B) 108.1 no . . .
H(1A) C(1) C(2) 109.5 no . . .
H(1B) C(1) C(2) 109.5 no . . .
C(2) C(3) H(3A) 109.5 no . . .
C(2) C(3) H(3B) 109.5 no . . .
C(2) C(3) H(3C) 109.5 no . . .
H(3A) C(3) H(3B) 109.5 no . . .
H(3A) C(3) H(3C) 109.5 no . . .
H(3B) C(3) H(3C) 109.5 no . . .
O(2) C(4) H(4A) 108.3 no . . .
O(2) C(4) H(4B) 108.3 no . . .
H(4A) C(4) H(4B) 107.4 no . . .
H(4A) C(4) C(5) 108.3 no . . .
H(4B) C(4) C(5) 108.3 no . . .
C(5) C(6) H(6A) 109.5 no . . .
C(5) C(6) H(6B) 109.5 no . . .
C(5) C(6) H(6C) 109.5 no . . .
H(6A) C(6) H(6B) 109.5 no . . .
H(6A) C(6) H(6C) 109.5 no . . .
H(6B) C(6) H(6C) 109.5 no . . .

loop_
_geom_bond_atom_site_label_1
_geom_bond_atom_site_label_2
_geom_bond_distance
_geom_bond_publ_flag
_geom_bond_site_symmetry_1
_geom_bond_site_symmetry_2
Ag(1) N(1) 2.219(5) yes . .
Ag(1) O(3) 2.182(4) yes . .
O(1) N(1) 1.426(6) yes . .
O(1) C(1) 1.436(9) yes . .
O(2) N(2) 1.428(5) yes . .
O(2) C(4) 1.426(7) yes . .
N(1) C(5) 1.285(9) yes . 3_666
N(2) C(2) 1.279(7) yes . .
C(1) C(2) 1.509(8) yes . .
C(2) C(3) 1.490(6) yes . .
C(4) C(5) 1.502(8) yes . .
C(5) C(6) 1.498(8) yes . .
F(1) C(8) 1.325(8) yes . .
F(2) C(8) 1.331(7) yes . .
F(3) C(8) 1.331(7) yes . .
O(3) C(7) 1.266(6) yes . .
O(4) C(7) 1.231(7) yes . .
C(7) C(8) 1.531(8) yes . .
C(1) H(1A) 0.990 no . .
C(1) H(1B) 0.990 no . .
C(3) H(3A) 0.980 no . .
C(3) H(3B) 0.980 no . .
C(3) H(3C) 0.980 no . .
C(4) H(4A) 0.990 no . .
C(4) H(4B) 0.990 no . .
C(6) H(6A) 0.980 no . .
C(6) H(6B) 0.980 no . .
C(6) H(6C) 0.980 no . .

loop_
_geom_contact_atom_site_label_1
_geom_contact_atom_site_label_2
_geom_contact_distance
_geom_contact_publ_flag
_geom_contact_site_symmetry_1
_geom_contact_site_symmetry_2
Ag(1) O(4) 2.680(3) ? . 3_767
Ag(1) C(7) 3.511(4) ? . 3_767
O(1) F(1) 3.381(5) ? . 3_767
O(1) F(3) 3.060(6) ? . 3_767
O(2) C(4) 3.465(5) ? . 3_665
O(2) F(3) 3.107(7) ? . 3_766
N(1) F(3) 3.068(6) ? . 3_767
N(2) F(3) 3.583(8) ? . 3_766
C(1) F(1) 3.583(8) ? . 2_746
C(1) F(1) 3.181(6) ? . 3_767
C(1) F(2) 3.577(7) ? . 2_746
C(1) O(4) 3.470(6) ? . 3_767
C(2) F(3) 3.518(9) ? . 3_766
C(3) F(3) 3.146(10) ? . 3_766
C(4) O(2) 3.465(5) ? . 3_665
C(4) O(3) 3.454(7) ? . 3_766
C(4) O(4) 3.456(8) ? . 1_554
C(5) F(3) 3.350(6) ? . 1_454
C(6) F(1) 3.592(6) ? . 4_564
C(6) O(4) 3.445(9) ? . 1_554
F(1) O(1) 3.381(5) ? . 3_767
F(1) C(1) 3.583(8) ? . 2_756
F(1) C(1) 3.181(6) ? . 3_767
F(1) C(6) 3.592(6) ? . 4_565
F(1) F(2) 2.747(7) ? . 4_565
F(2) C(1) 3.577(7) ? . 2_756
F(2) F(1) 2.747(7) ? . 4_564
F(3) O(1) 3.060(6) ? . 3_767
F(3) O(2) 3.107(7) ? . 3_766
F(3) N(1) 3.068(6) ? . 3_767
F(3) N(2) 3.583(8) ? . 3_766
F(3) C(2) 3.518(9) ? . 3_766
F(3) C(3) 3.146(10) ? . 3_766
F(3) C(5) 3.350(6) ? . 1_656
O(3) C(4) 3.454(7) ? . 3_766
O(3) O(4) 3.558(5) ? . 3_767
O(4) Ag(1) 2.680(3) ? . 3_767
O(4) C(1) 3.470(6) ? . 3_767
O(4) C(4) 3.456(8) ? . 1_556
O(4) C(6) 3.445(9) ? . 1_556
O(4) O(3) 3.558(5) ? . 3_767
O(4) O(4) 3.268(5) ? . 3_767
C(7) Ag(1) 3.511(4) ? . 3_767
Ag(1) H(4A) 3.348 ? . 1_556
Ag(1) H(4B) 3.522 ? . 3_766
O(1) H(3C) 2.880 ? . 4_555
O(2) H(4A) 2.726 ? . 3_665
N(2) H(4B) 3.565 ? . 3_766
N(2) H(6B) 3.488 ? . 3_766
C(1) H(3C) 3.293 ? . 4_555
C(1) H(6A) 3.314 ? . 3_766
H(1A) H(3C) 2.748 ? . 4_555
H(1A) H(6A) 3.347 ? . 3_766
H(1A) H(6B) 3.488 ? . 3_766
H(1A) F(1) 2.741 ? . 2_746
H(1A) F(1) 2.981 ? . 3_767
H(1A) F(2) 2.727 ? . 2_746
H(1A) F(3) 2.762 ? . 2_746
H(1A) C(8) 2.967 ? . 2_746
H(1B) C(6) 3.280 ? . 3_766
H(1B) H(6A) 2.533 ? . 3_766
H(1B) H(6B) 3.177 ? . 3_766
H(1B) F(1) 2.765 ? . 3_767
H(1B) F(2) 3.578 ? . 2_746
H(1B) F(3) 3.332 ? . 3_767
H(1B) O(4) 2.519 ? . 3_767
H(1B) C(7) 3.305 ? . 3_767
H(1B) C(8) 3.284 ? . 3_767
C(3) H(6C) 3.292 ? . 2_645
H(3A) C(4) 3.597 ? . 3_665
H(3A) H(4A) 2.845 ? . 3_665
H(3A) C(5) 3.473 ? . 3_665
H(3A) C(6) 3.226 ? . 3_665
H(3A) H(6A) 2.802 ? . 3_665
H(3A) H(6C) 3.039 ? . 3_665
H(3A) F(3) 2.991 ? . 3_766
H(3B) C(6) 3.554 ? . 2_645
H(3B) H(6C) 2.649 ? . 2_645
H(3C) O(1) 2.880 ? . 4_554
H(3C) C(1) 3.293 ? . 4_554
H(3C) H(1A) 2.748 ? . 4_554
H(3C) H(6C) 3.051 ? . 2_645
H(3C) H(6C) 3.405 ? . 3_665
H(3C) F(1) 3.339 ? . 2_746
H(3C) F(2) 3.361 ? . 3_766
H(3C) F(3) 2.639 ? . 3_766
H(3C) C(8) 3.577 ? . 3_766
C(4) H(3A) 3.597 ? . 3_665
C(4) H(4A) 3.309 ? . 3_665
H(4A) Ag(1) 3.348 ? . 1_554
H(4A) O(2) 2.726 ? . 3_665
H(4A) H(3A) 2.845 ? . 3_665
H(4A) C(4) 3.309 ? . 3_665
H(4A) H(4A) 3.036 ? . 3_665
H(4A) F(3) 3.585 ? . 3_766
H(4A) O(3) 3.391 ? . 3_766
H(4A) O(4) 2.763 ? . 1_554
H(4A) C(7) 3.473 ? . 3_766
H(4B) Ag(1) 3.522 ? . 3_766
H(4B) N(2) 3.565 ? . 3_766
H(4B) H(4B) 2.855 ? . 3_766
H(4B) O(3) 2.744 ? . 3_766
H(4B) O(4) 3.335 ? . 1_554
H(4B) C(7) 3.366 ? . 3_766
C(5) H(3A) 3.473 ? . 3_665
C(6) H(1B) 3.280 ? . 3_766
C(6) H(3A) 3.226 ? . 3_665
C(6) H(3B) 3.554 ? . 2_655
H(6A) C(1) 3.314 ? . 3_766
H(6A) H(1A) 3.347 ? . 3_766
H(6A) H(1B) 2.533 ? . 3_766
H(6A) H(3A) 2.802 ? . 3_665
H(6A) F(1) 3.391 ? . 1_554
H(6A) F(2) 3.538 ? . 4_564
H(6A) O(4) 2.490 ? . 1_554
H(6A) C(7) 3.437 ? . 1_554
H(6B) N(2) 3.488 ? . 3_766
H(6B) H(1A) 3.488 ? . 3_766
H(6B) H(1B) 3.177 ? . 3_766
H(6B) F(1) 3.059 ? . 4_564
H(6C) C(3) 3.292 ? . 2_655
H(6C) H(3A) 3.039 ? . 3_665
H(6C) H(3B) 2.649 ? . 2_655
H(6C) H(3C) 3.051 ? . 2_655
H(6C) H(3C) 3.405 ? . 3_665
H(6C) F(1) 3.409 ? . 4_564
H(6C) F(2) 3.358 ? . 4_564
H(6C) F(3) 3.210 ? . 1_454
F(1) H(1A) 2.741 ? . 2_756
F(1) H(1A) 2.981 ? . 3_767
F(1) H(1B) 2.765 ? . 3_767
F(1) H(3C) 3.339 ? . 2_756
F(1) H(6A) 3.391 ? . 1_556
F(1) H(6B) 3.059 ? . 4_565
F(1) H(6C) 3.409 ? . 4_565
F(2) H(1A) 2.727 ? . 2_756
F(2) H(1B) 3.578 ? . 2_756
F(2) H(3C) 3.361 ? . 3_766
F(2) H(6A) 3.538 ? . 4_565
F(2) H(6C) 3.358 ? . 4_565
F(3) H(1A) 2.762 ? . 2_756
F(3) H(1B) 3.332 ? . 3_767
F(3) H(3A) 2.991 ? . 3_766
F(3) H(3C) 2.639 ? . 3_766
F(3) H(4A) 3.585 ? . 3_766
F(3) H(6C) 3.210 ? . 1_656
O(3) H(4A) 3.391 ? . 3_766
O(3) H(4B) 2.744 ? . 3_766
O(4) H(1B) 2.519 ? . 3_767
O(4) H(4A) 2.763 ? . 1_556
O(4) H(4B) 3.335 ? . 1_556
O(4) H(6A) 2.490 ? . 1_556
C(7) H(1B) 3.305 ? . 3_767
C(7) H(4A) 3.473 ? . 3_766
C(7) H(4B) 3.366 ? . 3_766
C(7) H(6A) 3.437 ? . 1_556
C(8) H(1A) 2.967 ? . 2_756
C(8) H(1B) 3.284 ? . 3_767
C(8) H(3C) 3.577 ? . 3_766

loop_
_geom_torsion_atom_site_label_1
_geom_torsion_atom_site_label_2
_geom_torsion_atom_site_label_3
_geom_torsion_atom_site_label_4
_geom_torsion
_geom_torsion_publ_flag
_geom_torsion_site_symmetry_1
_geom_torsion_site_symmetry_2
_geom_torsion_site_symmetry_3
_geom_torsion_site_symmetry_4
N(1) Ag(1) O(3) C(7) 104.2(8) ? . . . .
O(3) Ag(1) N(1) O(1) 141.7(7) ? . . . .
O(3) Ag(1) N(1) C(5) -46.9(11) ? . . . 3_666
N(1) O(1) C(1) C(2) -73.8(4) ? . . . .
C(1) O(1) N(1) Ag(1) -12.1(4) ? . . . .
C(1) O(1) N(1) C(5) 174.8(3) ? . . . 3_666
N(2) O(2) C(4) C(5) -84.4(5) ? . . . .
C(4) O(2) N(2) C(2) -167.8(5) ? . . . .
Ag(1) N(1) C(5) C(4) 6.8(6) ? . . 3_666 3_666
Ag(1) N(1) C(5) C(6) -172.8(3) ? . . 3_666 3_666
O(1) N(1) C(5) C(4) 178.7(3) ? . . 3_666 3_666
O(1) N(1) C(5) C(6) -0.9(6) ? . . 3_666 3_666
O(2) N(2) C(2) C(1) -176.6(5) ? . . . .
O(2) N(2) C(2) C(3) 1.4(9) ? . . . .
O(1) C(1) C(2) N(2) 105.9(6) ? . . . .
O(1) C(1) C(2) C(3) -72.3(6) ? . . . .
O(2) C(4) C(5) N(1) -2.9(6) ? . . . 3_666
O(2) C(4) C(5) C(6) 177.5(3) ? . . . .
Ag(1) O(3) C(7) O(4) 6.1(8) ? . . . .
Ag(1) O(3) C(7) C(8) -174.2(3) ? . . . .
O(3) C(7) C(8) F(1) 144.7(5) ? . . . .
O(3) C(7) C(8) F(2) 23.7(8) ? . . . .
O(3) C(7) C(8) F(3) -97.1(6) ? . . . .
O(4) C(7) C(8) F(1) -35.6(7) ? . . . .
O(4) C(7) C(8) F(2) -156.6(6) ? . . . .
O(4) C(7) C(8) F(3) 82.6(7) ? . . . .
